data_2020490
loop_
_publ_author_name
'Bednarchuk, Tamara J.'
'Kinzhybalo, Vasyl'
'Pietraszko, Adam'

_publ_section_title
;
 Synthesis, structure and characterization of five new organically
 templated metal sulfates with 2-aminopyridinium
;
_journal_issue 5
_journal_name_full 'Acta Crystallographica Section C'
_journal_page_first 432
_journal_page_last 441
_journal_paper_doi 10.1107/S2053229616006458
_journal_volume 72
_journal_year 2016
_chemical_formula_iupac '(C5 H7 N2)2 [Co (H2 O)6]3 (S O4)4, 2H2 O'
_chemical_formula_moiety '2(C5 H7 N2 +), 3(Co H12 O6 2+), 4(O4 S 2-), 2(H2 O)'
_chemical_formula_sum 'C10 H54 Co3 N4 O36 S4'
_chemical_formula_weight 1111.60
_chemical_name_systematic
;
Bis(2-aminopyridinium) tris[hexaaquacobalt(II)] tetrakis(sulfate)
dihydrate
;
_space_group_crystal_system triclinic
_space_group_IT_number 2
_space_group_name_Hall '-P 1'
_space_group_name_H-M_alt 'P -1'
_symmetry_space_group_name_Hall '-P 1'
_symmetry_space_group_name_H-M 'P -1'
_atom_sites_solution_hydrogens mixed
_audit_creation_method
;
Olex2 1.2
(compiled 2015.09.30 svn.r3233 for OlexSys, GUI svn.r5103)
;
_cell_angle_alpha 67.97(3)
_cell_angle_beta 81.57(3)
_cell_angle_gamma 85.39(3)
_cell_formula_units_Z 1
_cell_length_a 6.640(3)
_cell_length_b 11.710(4)
_cell_length_c 14.294(4)
_cell_measurement_reflns_used 5917
_cell_measurement_temperature 100.00(15)
_cell_measurement_theta_max 29.1060
_cell_measurement_theta_min 3.0850
_cell_volume 1018.8(7)
_computing_cell_refinement
;
CrysAlis PRO (Rigaku Oxford Diffraction, 2015)
;
_computing_data_collection
;
CrysAlis PRO (Rigaku Oxford Diffraction, 2015)
;
_computing_data_reduction
;
CrysAlis PRO (Rigaku Oxford Diffraction, 2015)
;
_computing_molecular_graphics
;
DIAMOND (Brandenburg, 1997)
;
_computing_publication_material
;
OLEX2 (Dolomanov <i>et al.</i>,  2009)
;
_computing_structure_refinement
;
SHELXL2014 (Sheldrick, 2015b)
;
_computing_structure_solution
;
SHELXS97 (Sheldrick, 2008)
;
_diffrn_ambient_temperature 100.00(15)
_diffrn_detector_area_resol_mean 10.6249
_diffrn_measured_fraction_theta_full 0.999
_diffrn_measured_fraction_theta_max 0.852
_diffrn_measurement_device 'four-circle diffractometer'
_diffrn_measurement_device_type 'Rigaku Oxford Diffraction Xcalibur Atlas'
_diffrn_measurement_method '\w scans'
_diffrn_radiation_monochromator graphite
_diffrn_radiation_type MoK\a
_diffrn_radiation_wavelength 0.71073
_diffrn_reflns_av_R_equivalents 0.0248
_diffrn_reflns_limit_h_max 8
_diffrn_reflns_limit_h_min -8
_diffrn_reflns_limit_k_max 15
_diffrn_reflns_limit_k_min -15
_diffrn_reflns_limit_l_max 19
_diffrn_reflns_limit_l_min -18
_diffrn_reflns_number 14070
_diffrn_reflns_theta_full 26.000
_diffrn_reflns_theta_max 29.592
_diffrn_reflns_theta_min 2.841
_exptl_absorpt_coefficient_mu 1.527
_exptl_absorpt_correction_T_max 0.891
_exptl_absorpt_correction_T_min 0.609
_exptl_absorpt_correction_type analytical
_exptl_absorpt_process_details
;
[<i>CrysAlis PRO</i> (Rigaku Oxford Diffraction, 2015), based on
expressions
derived  by Clark & Reid (1995)]
;
_exptl_crystal_colour red
_exptl_crystal_density_diffrn 1.812
_exptl_crystal_description plate
_exptl_crystal_F_000 575
_exptl_crystal_size_max 0.421
_exptl_crystal_size_mid 0.269
_exptl_crystal_size_min 0.075
_refine_diff_density_max 0.416
_refine_diff_density_min -0.438
_refine_ls_extinction_method none
_refine_ls_goodness_of_fit_ref 1.055
_refine_ls_hydrogen_treatment mixed
_refine_ls_matrix_type full
_refine_ls_number_parameters 321
_refine_ls_number_reflns 4878
_refine_ls_number_restraints 20
_refine_ls_restrained_S_all 1.056
_refine_ls_R_factor_all 0.0428
_refine_ls_R_factor_gt 0.0314
_refine_ls_shift/su_max 0.001
_refine_ls_shift/su_mean 0.000
_refine_ls_structure_factor_coef Fsqd
_refine_ls_weighting_details 'w=1/[\s^2^(Fo^2^)+(0.0240P)^2^+0.7190P] where P=(Fo^2^+2Fc^2^)/3'
_refine_ls_weighting_scheme calc
_refine_ls_wR_factor_gt 0.0632
_refine_ls_wR_factor_ref 0.0686
_reflns_number_gt 4072
_reflns_number_total 4878
_reflns_threshold_expression 'I > 2\s(I)'
_cod_data_source_file wq3112sup1.cif
_cod_data_source_block II
_cod_depositor_comments 'Adding full bibliography for 2020489--2020493.cif.'
_cod_database_code 2020490
_cod_database_fobs_code 2020490
_shelx_space_group_comment
;
The symmetry employed for this shelxl refinement is uniquely defined
by the following loop, which should always be used as a source of
symmetry information in preference to the above space-group names.
They are only intended as comments.
;

loop_
_space_group_symop_operation_xyz
'x, y, z'
'-x, -y, -z'

loop_
_atom_site_type_symbol
_atom_site_label
_atom_site_fract_x
_atom_site_fract_y
_atom_site_fract_z
_atom_site_U_iso_or_equiv
_atom_site_adp_type
_atom_site_calc_flag
_atom_site_occupancy
_atom_site_disorder_assembly
_atom_site_disorder_group
Co Co1 0.81730(4) 0.24175(2) 0.48940(2) 0.01270(8) Uani d 1 . .
O O11W 1.0930(2) 0.15648(15) 0.54025(13) 0.0193(3) Uani d 1 . .
H H11A 1.117(4) 0.0828(16) 0.550(2) 0.029 Uiso d 1 . .
H H11B 1.148(4) 0.173(2) 0.5808(17) 0.029 Uiso d 1 . .
O O12W 0.5454(2) 0.33969(14) 0.44448(12) 0.0163(3) Uani d 1 . .
H H12A 0.482(3) 0.327(2) 0.4027(16) 0.024 Uiso d 1 . .
H H12B 0.557(4) 0.4142(16) 0.4194(19) 0.024 Uiso d 1 . .
O O13W 0.8355(2) 0.11152(13) 0.41171(12) 0.0154(3) Uani d 1 . .
H H13A 0.928(3) 0.133(2) 0.3645(16) 0.023 Uiso d 1 . .
H H13B 0.736(3) 0.117(2) 0.3823(18) 0.023 Uiso d 1 . .
O O14W 0.8099(2) 0.36353(15) 0.56340(13) 0.0213(4) Uani d 1 . .
H H14A 0.905(3) 0.370(2) 0.5927(19) 0.032 Uiso d 1 . .
H H14B 0.701(3) 0.373(2) 0.5938(19) 0.032 Uiso d 1 . .
O O15W 0.6390(2) 0.12358(14) 0.60913(12) 0.0195(3) Uani d 1 . .
H H15A 0.618(4) 0.0507(16) 0.621(2) 0.029 Uiso d 1 . .
H H15B 0.530(3) 0.151(2) 0.6307(19) 0.029 Uiso d 1 . .
O O16W 0.9640(2) 0.36329(14) 0.35903(13) 0.0235(4) Uani d 1 . .
H H16A 1.089(3) 0.356(3) 0.341(2) 0.035 Uiso d 1 . .
H H16B 0.950(4) 0.4385(17) 0.350(2) 0.035 Uiso d 1 . .
Co Co2 1.0000 0.5000 0.0000 0.01264(10) Uani d 1 . .
O O21W 1.0568(2) 0.57791(18) 0.09997(14) 0.0279(4) Uani d 1 . .
H H21A 0.968(4) 0.614(3) 0.126(2) 0.042 Uiso d 1 . .
H H21B 1.163(3) 0.578(3) 0.122(2) 0.042 Uiso d 1 . .
O O22W 0.8877(3) 0.34331(17) 0.12342(14) 0.0354(5) Uani d 1 . .
H H22A 0.946(4) 0.314(3) 0.1730(18) 0.053 Uiso d 1 . .
H H22B 0.766(3) 0.322(3) 0.139(2) 0.053 Uiso d 1 . .
O O23W 0.7093(2) 0.57899(16) -0.00391(12) 0.0239(4) Uani d 1 . .
H H23A 0.626(4) 0.563(2) 0.0473(16) 0.036 Uiso d 1 . .
H H23B 0.661(4) 0.625(2) -0.0543(16) 0.036 Uiso d 1 . .
S S1 0.26050(7) 0.32185(5) 0.71193(4) 0.01344(11) Uani d 1 . .
O O11 0.2389(2) 0.28812(14) 0.82416(11) 0.0227(4) Uani d 1 . .
O O12 0.4429(2) 0.39702(14) 0.66754(13) 0.0240(4) Uani d 1 . .
O O13 0.0779(2) 0.39364(13) 0.67393(12) 0.0199(3) Uani d 1 . .
O O14 0.2811(2) 0.20808(13) 0.68886(11) 0.0158(3) Uani d 1 . .
S S2 0.37373(7) 0.21252(5) 0.26165(4) 0.01285(11) Uani d 1 . .
O O21 0.3555(2) 0.31783(13) 0.29681(11) 0.0160(3) Uani d 1 . .
O O22 0.4874(2) 0.11002(13) 0.33098(11) 0.0181(3) Uani d 1 . .
O O23 0.1693(2) 0.17496(14) 0.25939(11) 0.0175(3) Uani d 1 . .
O O24 0.4888(2) 0.25378(13) 0.15788(11) 0.0163(3) Uani d 1 . .
N N1 0.2263(3) 0.06643(18) 0.97837(15) 0.0226(4) Uani d 1 . .
H H1 0.2200 0.1354 0.9280 0.027 Uiso calc 1 . .
C C2 0.2830(3) -0.0361(2) 0.95853(18) 0.0218(5) Uani d 1 . .
H H2 0.3148 -0.0327 0.8920 0.026 Uiso calc 0.121(5) A 2
N N2 0.3252(3) -0.0250(2) 0.86323(16) 0.0204(6) Uani d 0.879(5) A 1
H H2A 0.3163 0.0461 0.8156 0.024 Uiso calc 0.879(5) A 1
H H2B 0.3618 -0.0889 0.8483 0.024 Uiso calc 0.879(5) A 1
C C3 0.2927(3) -0.1489(2) 1.04194(19) 0.0251(5) Uani d 1 . .
H H3 0.3328 -0.2213 1.0311 0.030 Uiso calc 1 . .
C C4 0.2426(3) -0.1506(2) 1.13858(18) 0.0261(5) Uani d 1 . .
H H4 0.2474 -0.2249 1.1935 0.031 Uiso calc 1 . .
C C5 0.1840(3) -0.0419(2) 1.15618(19) 0.0284(6) Uani d 1 . .
H H5 0.1498 -0.0432 1.2220 0.034 Uiso calc 1 . .
C C6 0.1785(3) 0.0660(2) 1.07421(19) 0.0257(5) Uani d 1 . .
H H6 0.1418 0.1394 1.0840 0.031 Uiso calc 0.879(5) A 1
O O1W 0.5638(2) 0.45007(14) 0.83619(11) 0.0165(3) Uani d 1 . .
H H1WA 0.5340 0.4310 0.7882 0.025 Uiso d 1 . .
H H1WB 0.5789 0.5279 0.7883 0.025 Uiso d 1 . .
N N2A 0.1513(18) 0.1596(12) 1.0656(10) 0.009(4) Uiso d 0.121(5) A 2
H H2AA 0.1622 0.2162 1.0058 0.011 Uiso calc 0.121(5) A 2
H H2AB 0.1184 0.1789 1.1184 0.011 Uiso calc 0.121(5) A 2

loop_
_atom_site_aniso_label
_atom_site_aniso_U_11
_atom_site_aniso_U_22
_atom_site_aniso_U_33
_atom_site_aniso_U_12
_atom_site_aniso_U_13
_atom_site_aniso_U_23
Co1 0.01207(14) 0.01120(15) 0.01479(15) 0.00019(10) -0.00248(11) -0.00455(11)
O11W 0.0188(8) 0.0158(8) 0.0283(9) 0.0050(6) -0.0122(7) -0.0116(7)
O12W 0.0176(8) 0.0140(8) 0.0189(8) 0.0016(6) -0.0085(6) -0.0061(7)
O13W 0.0127(7) 0.0169(8) 0.0162(8) -0.0010(6) -0.0018(6) -0.0057(6)
O14W 0.0131(8) 0.0274(9) 0.0323(10) 0.0012(7) -0.0052(7) -0.0205(8)
O15W 0.0197(8) 0.0128(8) 0.0225(8) 0.0001(6) 0.0047(7) -0.0054(7)
O16W 0.0171(8) 0.0126(8) 0.0342(10) 0.0004(6) 0.0065(7) -0.0048(7)
Co2 0.00979(18) 0.0159(2) 0.0120(2) -0.00087(14) -0.00193(15) -0.00457(16)
O21W 0.0177(8) 0.0449(11) 0.0370(10) 0.0075(8) -0.0107(8) -0.0320(9)
O22W 0.0212(9) 0.0399(11) 0.0271(10) -0.0156(8) -0.0124(8) 0.0146(8)
O23W 0.0129(8) 0.0377(10) 0.0156(8) 0.0077(7) -0.0028(6) -0.0048(8)
S1 0.0124(2) 0.0121(3) 0.0173(3) 0.00063(18) -0.0042(2) -0.0064(2)
O11 0.0365(9) 0.0174(8) 0.0170(8) 0.0074(7) -0.0087(7) -0.0092(7)
O12 0.0168(8) 0.0189(8) 0.0397(10) -0.0058(6) 0.0030(7) -0.0161(8)
O13 0.0191(8) 0.0145(8) 0.0290(9) 0.0040(6) -0.0122(7) -0.0090(7)
O14 0.0169(7) 0.0129(7) 0.0195(8) -0.0003(6) -0.0029(6) -0.0079(6)
S2 0.0113(2) 0.0132(3) 0.0146(3) -0.00040(18) -0.0019(2) -0.0056(2)
O21 0.0166(7) 0.0138(7) 0.0190(8) 0.0005(6) -0.0033(6) -0.0075(6)
O22 0.0195(8) 0.0124(7) 0.0205(8) 0.0006(6) -0.0061(6) -0.0031(6)
O23 0.0130(7) 0.0229(8) 0.0202(8) -0.0039(6) -0.0010(6) -0.0116(7)
O24 0.0135(7) 0.0191(8) 0.0155(8) -0.0007(6) 0.0007(6) -0.0063(6)
N1 0.0182(9) 0.0191(10) 0.0247(11) -0.0016(7) -0.0063(8) 0.0001(8)
C2 0.0089(10) 0.0292(13) 0.0210(12) -0.0040(9) -0.0030(9) -0.0009(10)
N2 0.0238(12) 0.0161(11) 0.0208(12) 0.0019(8) -0.0013(9) -0.0073(9)
C3 0.0165(11) 0.0203(12) 0.0299(14) -0.0002(9) -0.0031(10) 0.0005(10)
C4 0.0187(11) 0.0288(14) 0.0211(12) -0.0044(9) -0.0039(10) 0.0030(10)
C5 0.0199(12) 0.0374(15) 0.0231(13) -0.0077(10) -0.0056(10) -0.0033(11)
C6 0.0208(12) 0.0300(14) 0.0268(13) -0.0058(10) -0.0065(10) -0.0087(11)
O1W 0.0183(7) 0.0168(8) 0.0166(8) -0.0018(6) -0.0043(6) -0.0075(6)

loop_
_atom_type_symbol
_atom_type_description
_atom_type_scat_dispersion_real
_atom_type_scat_dispersion_imag
_atom_type_scat_source
C C 0.0033 0.0016 'International Tables Vol C Tables 4.2.6.8 and 6.1.1.4'
H H 0.0000 0.0000 'International Tables Vol C Tables 4.2.6.8 and 6.1.1.4'
Co Co 0.3494 0.9721 'International Tables Vol C Tables 4.2.6.8 and 6.1.1.4'
N N 0.0061 0.0033 'International Tables Vol C Tables 4.2.6.8 and 6.1.1.4'
O O 0.0106 0.0060 'International Tables Vol C Tables 4.2.6.8 and 6.1.1.4'
S S 0.1246 0.1234 'International Tables Vol C Tables 4.2.6.8 and 6.1.1.4'

loop_
_exptl_crystal_face_index_h
_exptl_crystal_face_index_k
_exptl_crystal_face_index_l
_exptl_crystal_face_perp_dist
9 1 3 0.2164
-9 -1 -3 0.2017
0 0 -1 0.0377
0 0 1 0.0377
0 5 2 0.1344
0 -5 -2 0.1344
1 1 1 0.1979
-4 5 2 0.2108
-4 -5 -3 0.2197
5 -4 -4 0.1946

loop_
_geom_angle_atom_site_label_1
_geom_angle_atom_site_label_2
_geom_angle_atom_site_label_3
_geom_angle_site_symmetry_1
_geom_angle_site_symmetry_3
_geom_angle
_geom_angle_publ_flag
O11W Co1 O12W . . 174.53(6) y
O11W Co1 O13W . . 84.79(6) y
O12W Co1 O13W . . 100.63(6) y
O14W Co1 O11W . . 93.44(7) y
O14W Co1 O12W . . 81.14(7) y
O14W Co1 O13W . . 178.16(6) y
O15W Co1 O11W . . 94.50(7) y
O15W Co1 O12W . . 86.37(7) y
O15W Co1 O13W . . 89.76(7) y
O15W Co1 O14W . . 90.88(7) y
O15W Co1 O16W . . 172.42(7) y
O16W Co1 O11W . . 92.29(7) y
O16W Co1 O12W . . 87.18(7) y
O16W Co1 O13W . . 87.52(7) y
O16W Co1 O14W . . 92.06(7) y
Co1 O11W H11A . . 120.5(18) ?
Co1 O11W H11B . . 123.0(19) ?
H11A O11W H11B . . 108(3) ?
Co1 O12W H12A . . 121.8(17) ?
Co1 O12W H12B . . 113.8(18) ?
H12A O12W H12B . . 102(2) ?
Co1 O13W H13A . . 107.7(18) ?
Co1 O13W H13B . . 112.8(18) ?
H13A O13W H13B . . 102(2) ?
Co1 O14W H14A . . 123.3(19) ?
Co1 O14W H14B . . 116(2) ?
H14A O14W H14B . . 111(3) ?
Co1 O15W H15A . . 128.3(19) ?
Co1 O15W H15B . . 118.3(19) ?
H15A O15W H15B . . 105(3) ?
Co1 O16W H16A . . 122.2(19) ?
Co1 O16W H16B . . 117.5(19) ?
H16A O16W H16B . . 102(3) ?
O21W Co2 O21W . 2_765 180.0 ?
O21W Co2 O22W . . 89.77(9) y
O21W Co2 O22W 2_765 . 90.23(9) y
O21W Co2 O22W . 2_765 90.23(9) n
O21W Co2 O22W 2_765 2_765 89.77(9) n
O21W Co2 O23W . . 90.11(7) y
O21W Co2 O23W . 2_765 89.89(7) y
O21W Co2 O23W 2_765 2_765 90.11(7) n
O21W Co2 O23W 2_765 . 89.89(7) n
O22W Co2 O22W . 2_765 180.00(10) n
O23W Co2 O22W . 2_765 90.39(8) y
O23W Co2 O22W 2_765 . 90.39(8) n
O23W Co2 O22W 2_765 2_765 89.61(8) n
O23W Co2 O22W . . 89.61(8) y
O23W Co2 O23W . 2_765 180.0 n
Co2 O21W H21A . . 122(2) ?
Co2 O21W H21B . . 129(2) ?
H21A O21W H21B . . 109(3) ?
Co2 O22W H22A . . 121(2) ?
Co2 O22W H22B . . 126(2) ?
H22A O22W H22B . . 109(3) ?
Co2 O23W H23A . . 121.8(19) ?
Co2 O23W H23B . . 126(2) ?
H23A O23W H23B . . 112(3) ?
O12 S1 O11 . . 107.67(10) ?
O12 S1 O14 . . 110.99(9) ?
O13 S1 O11 . . 108.34(10) ?
O13 S1 O12 . . 110.29(10) ?
O13 S1 O14 . . 110.26(9) ?
O14 S1 O11 . . 109.22(9) ?
O22 S2 O21 . . 109.09(9) ?
O22 S2 O24 . . 109.28(9) ?
O23 S2 O21 . . 109.29(9) ?
O23 S2 O22 . . 110.95(9) ?
O23 S2 O24 . . 110.13(9) ?
O24 S2 O21 . . 108.03(9) ?
C2 N1 H1 . . 118.5 ?
C2 N1 C6 . . 123.1(2) ?
C6 N1 H1 . . 118.5 ?
N1 C2 H2 . . 121.0 ?
N1 C2 C3 . . 118.0(2) ?
N2 C2 N1 . . 118.0(2) ?
N2 C2 C3 . . 124.1(2) ?
C3 C2 H2 . . 121.0 ?
C2 N2 H2A . . 120.0 ?
C2 N2 H2B . . 120.0 ?
H2A N2 H2B . . 120.0 ?
C2 C3 H3 . . 120.3 ?
C4 C3 C2 . . 119.4(2) ?
C4 C3 H3 . . 120.3 ?
C3 C4 H4 . . 119.5 ?
C3 C4 C5 . . 121.0(2) ?
C5 C4 H4 . . 119.5 ?
C4 C5 H5 . . 120.8 ?
C6 C5 C4 . . 118.3(2) ?
C6 C5 H5 . . 120.8 ?
N1 C6 C5 . . 120.3(2) ?
N1 C6 H6 . . 119.9 ?
C5 C6 H6 . . 119.9 ?
N2A C6 N1 . . 105.6(8) ?
N2A C6 C5 . . 134.0(8) ?
H1WA O1W H1WB . . 85.4 ?
C6 N2A H2AA . . 120.0 ?
C6 N2A H2AB . . 120.0 ?
H2AA N2A H2AB . . 120.0 ?

loop_
_geom_bond_atom_site_label_1
_geom_bond_atom_site_label_2
_geom_bond_site_symmetry_2
_geom_bond_distance
_geom_bond_publ_flag
Co1 O11W . 2.1042(17) y
Co1 O12W . 2.1074(17) y
Co1 O13W . 2.1852(17) y
Co1 O14W . 2.0640(17) y
Co1 O15W . 2.0343(18) y
Co1 O16W . 2.0368(19) y
O11W H11A . 0.827(17) ?
O11W H11B . 0.813(17) ?
O12W H12A . 0.838(16) ?
O12W H12B . 0.815(16) ?
O13W H13A . 0.819(16) ?
O13W H13B . 0.819(16) ?
O14W H14A . 0.828(17) ?
O14W H14B . 0.810(17) ?
O15W H15A . 0.824(17) ?
O15W H15B . 0.830(16) ?
O16W H16A . 0.840(17) ?
O16W H16B . 0.839(17) ?
Co2 O21W 2_765 2.0513(18) ?
Co2 O21W . 2.0513(18) y
Co2 O22W 2_765 2.1073(19) ?
Co2 O22W . 2.1073(19) y
Co2 O23W 2_765 2.0715(17) ?
Co2 O23W . 2.0715(17) y
O21W H21A . 0.817(17) ?
O21W H21B . 0.818(17) ?
O22W H22A . 0.804(18) ?
O22W H22B . 0.837(17) ?
O23W H23A . 0.819(17) ?
O23W H23B . 0.811(17) ?
S1 O11 . 1.4888(17) ?
S1 O12 . 1.4735(17) ?
S1 O13 . 1.4689(16) ?
S1 O14 . 1.4797(16) ?
S2 O21 . 1.4869(16) ?
S2 O22 . 1.4744(16) ?
S2 O23 . 1.4687(16) ?
S2 O24 . 1.4855(16) ?
N1 H1 . 0.8600 ?
N1 C2 . 1.347(3) ?
N1 C6 . 1.358(3) ?
C2 H2 . 0.9300 ?
C2 N2 . 1.309(3) ?
C2 C3 . 1.414(3) ?
N2 H2A . 0.8600 ?
N2 H2B . 0.8600 ?
C3 H3 . 0.9300 ?
C3 C4 . 1.366(4) ?
C4 H4 . 0.9300 ?
C4 C5 . 1.402(4) ?
C5 H5 . 0.9300 ?
C5 C6 . 1.365(3) ?
C6 H6 . 0.9300 ?
C6 N2A . 1.060(13) ?
O1W H1WA . 0.8493 ?
O1W H1WB . 0.9143 ?
N2A H2AA . 0.8600 ?
N2A H2AB . 0.8600 ?

loop_
_geom_hbond_atom_site_label_D
_geom_hbond_atom_site_label_H
_geom_hbond_atom_site_label_A
_geom_hbond_site_symmetry_A
_geom_hbond_distance_DH
_geom_hbond_distance_HA
_geom_hbond_distance_DA
_geom_hbond_angle_DHA
O11W H11A O13W 2_756 0.827(17) 2.139(17) 2.964(2) 175(3)
O11W H11B O14 1_655 0.813(17) 2.068(17) 2.881(2) 178(3)
O12W H12A O21 . 0.838(16) 1.878(17) 2.711(2) 173(3)
O12W H12B O12 2_666 0.815(16) 2.090(17) 2.894(3) 169(3)
O13W H13A O23 1_655 0.819(16) 1.984(17) 2.800(2) 175(2)
O13W H13B O22 . 0.819(16) 1.921(17) 2.735(2) 172(3)
O14W H14A O13 1_655 0.828(17) 1.853(18) 2.671(2) 169(3)
O14W H14B O12 . 0.810(17) 1.934(17) 2.744(2) 179(3)
O15W H15A O22 2_656 0.824(17) 1.899(17) 2.706(2) 166(3)
O15W H15B O14 . 0.830(16) 1.928(17) 2.756(2) 177(3)
O16W H16A O21 1_655 0.840(17) 1.867(18) 2.699(2) 171(3)
O16W H16B O13 2_666 0.839(17) 1.864(17) 2.703(2) 179(3)
O21W H21A O11 2_666 0.817(17) 1.951(18) 2.766(2) 175(3)
O21W H21B O1W 2_766 0.818(17) 1.953(18) 2.758(2) 168(3)
O22W H22A O23 1_655 0.804(18) 2.24(2) 2.959(3) 150(3)
O22W H22B O24 . 0.837(17) 2.009(19) 2.835(2) 169(3)
O23W H23A O1W 2_666 0.819(17) 1.901(18) 2.714(2) 171(3)
O23W H23B O24 2_665 0.811(17) 1.958(18) 2.759(2) 169(3)
N1 H1 O11 . 0.86 1.85 2.701(3) 172
N2 H2A O14 . 0.86 2.10 2.955(3) 173
N2 H2B O24 2_656 0.86 2.12 2.959(3) 164
O1W H1WA O12 . 0.85 2.09 2.935(2) 175
O1W H1WB O21 2_666 0.91 1.80 2.711(2) 171

loop_
_geom_torsion_atom_site_label_1
_geom_torsion_atom_site_label_2
_geom_torsion_atom_site_label_3
_geom_torsion_atom_site_label_4
_geom_torsion
N1 C2 C3 C4 0.8(3)
C2 N1 C6 C5 -0.8(3)
C2 N1 C6 N2A 175.9(7)
C2 C3 C4 C5 -0.7(3)
N2 C2 C3 C4 -179.1(2)
C3 C4 C5 C6 -0.1(3)
C4 C5 C6 N1 0.9(3)
C4 C5 C6 N2A -174.7(10)
C6 N1 C2 N2 179.8(2)
C6 N1 C2 C3 0.0(3)
